data_7203661
loop_
_publ_author_name
'Burke, Nichola J.'
'Burrows, Andrew D.'
'Mahon, Mary F.'
'Warren, John E.'

_publ_section_title
;
 Structural manipulation through control of hydrogen bonding faces: the
 effects of cation substitution on the guanidinium sulfonate structure
;
_journal_issue 12
_journal_name_full CrystEngComm
_journal_page_first 931
_journal_paper_doi 10.1039/b612883a
_journal_volume 8
_journal_year 2006
_chemical_formula_sum 'C4 H13 N3 O3 S'
_chemical_formula_weight 183.23
_chemical_name_systematic
;
?
;
_space_group_IT_number 14
_symmetry_cell_setting monoclinic
_symmetry_space_group_name_Hall '-P 2ybc'
_symmetry_space_group_name_H-M 'P 1 21/c 1'
_atom_sites_solution_hydrogens geom
_atom_sites_solution_primary direct
_atom_sites_solution_secondary difmap
_audit_creation_method SHELXL-97
_cell_angle_alpha 90.00
_cell_angle_beta 92.057(2)
_cell_angle_gamma 90.00
_cell_formula_units_Z 4
_cell_length_a 6.4309(5)
_cell_length_b 7.9829(6)
_cell_length_c 16.2140(12)
_cell_measurement_temperature 150(2)
_cell_volume 831.85(11)
_computing_cell_refinement 'local programs'
_computing_data_collection 'Bruker SMART'
_computing_data_reduction 'Bruker SAINT'
_computing_molecular_graphics 'ORTEX (P.McArdle, 1995)'
_computing_publication_material 'SHELXL-97/2 (Sheldrick,1997)'
_computing_structure_refinement 'Bruker SHELXTL'
_computing_structure_solution 'Bruker SHELXTL'
_diffrn_ambient_temperature 150(2)
_diffrn_measured_fraction_theta_full 0.928
_diffrn_measured_fraction_theta_max 0.928
_diffrn_measurement_device_type 'Bruker SMART CCD diffractometer'
_diffrn_measurement_method '\w rotation with narrow frames'
_diffrn_radiation_monochromator 'Silicon 111'
_diffrn_radiation_source 'Daresbury SRS station 9.8'
_diffrn_radiation_type Synchrotron
_diffrn_radiation_wavelength 0.68670
_diffrn_reflns_av_R_equivalents 0.0329
_diffrn_reflns_av_sigmaI/netI 0.0296
_diffrn_reflns_limit_h_max 8
_diffrn_reflns_limit_h_min -8
_diffrn_reflns_limit_k_max 11
_diffrn_reflns_limit_k_min -11
_diffrn_reflns_limit_l_max 22
_diffrn_reflns_limit_l_min -23
_diffrn_reflns_number 7977
_diffrn_reflns_theta_full 29.27
_diffrn_reflns_theta_max 29.27
_diffrn_reflns_theta_min 2.43
_diffrn_standards_number 0
_exptl_absorpt_coefficient_mu 0.357
_exptl_absorpt_correction_T_max 0.998
_exptl_absorpt_correction_T_min 0.958
_exptl_absorpt_correction_type multi-scan
_exptl_crystal_colour Colourless
_exptl_crystal_density_diffrn 1.463
_exptl_crystal_density_method 'not measured'
_exptl_crystal_description Plate
_exptl_crystal_F_000 392
_exptl_crystal_size_max 0.14
_exptl_crystal_size_mid 0.05
_exptl_crystal_size_min 0.01
_refine_diff_density_max 0.773
_refine_diff_density_min -0.426
_refine_diff_density_rms 0.112
_refine_ls_extinction_method none
_refine_ls_goodness_of_fit_ref 1.091
_refine_ls_hydrogen_treatment constr
_refine_ls_matrix_type full
_refine_ls_number_parameters 103
_refine_ls_number_reflns 2335
_refine_ls_number_restraints 0
_refine_ls_restrained_S_all 1.091
_refine_ls_R_factor_all 0.0481
_refine_ls_R_factor_gt 0.0440
_refine_ls_shift/su_max 0.006
_refine_ls_shift/su_mean 0.000
_refine_ls_structure_factor_coef Fsqd
_refine_ls_weighting_details 'calc w=1/[\s^2^(Fo^2^)+(0.0750P)^2^+0.3444P] where P=(Fo^2^+2Fc^2^)/3'
_refine_ls_weighting_scheme calc
_refine_ls_wR_factor_gt 0.1194
_refine_ls_wR_factor_ref 0.1230
_reflns_number_gt 2108
_reflns_number_total 2335
_reflns_threshold_expression >2sigma(I)
_cod_data_source_file b612883a.txt
_cod_data_source_block compound_4_bath43
_cod_depositor_comments
;
The following automatic conversions were performed:
'_symmetry_cell_setting' value 'Monoclinic' changed to 'monoclinic'
according to '/home/saulius/struct/CIF-dictionaries/cif_core.dic'
dictionary named 'cif_core.dic' version 2.4.1 from
2010-06-29.

'_exptl_absorpt_correction_type' value 'Multi-scan' changed
to 'multi-scan' according to
'/home/saulius/struct/CIF-dictionaries/cif_core.dic' dictionary named
'cif_core.dic' version 2.4.1 from 2010-06-29.

Automatic conversion script
Id: cif_fix_enum 1527 2010-12-29 10:47:43Z saulius 
;
_cod_original_sg_symbol_H-M P21/c
_cod_database_code 7203661

loop_
_symmetry_equiv_pos_as_xyz
'x, y, z'
'-x, y+1/2, -z+1/2'
'-x, -y, -z'
'x, -y-1/2, z-1/2'

loop_
_atom_site_label
_atom_site_type_symbol
_atom_site_fract_x
_atom_site_fract_y
_atom_site_fract_z
_atom_site_U_iso_or_equiv
_atom_site_adp_type
_atom_site_occupancy
_atom_site_symmetry_multiplicity
_atom_site_calc_flag
_atom_site_refinement_flags
_atom_site_disorder_assembly
_atom_site_disorder_group
S1 S 0.57878(5) 0.14905(4) 0.62848(2) 0.01732(14) Uani 1 1 d . . .
O1 O 0.76983(17) 0.07088(13) 0.59974(7) 0.0233(2) Uani 1 1 d . . .
O2 O 0.50111(18) 0.27563(14) 0.56923(8) 0.0291(3) Uani 1 1 d . . .
O3 O 0.59924(19) 0.21174(15) 0.71206(7) 0.0298(3) Uani 1 1 d . . .
N1 N 1.00577(19) 0.22478(15) 0.46707(8) 0.0207(3) Uani 1 1 d . . .
H1B H 0.9363 0.1807 0.5075 0.025 Uiso 1 1 calc R . .
H1A H 1.1250 0.1807 0.4533 0.025 Uiso 1 1 calc R . .
N2 N 0.75104(19) 0.42462(15) 0.44984(8) 0.0202(3) Uani 1 1 d . . .
H2B H 0.6997 0.5139 0.4247 0.024 Uiso 1 1 calc R . .
H2A H 0.6841 0.3786 0.4904 0.024 Uiso 1 1 calc R . .
N3 N 1.03403(19) 0.42657(15) 0.36533(8) 0.0201(3) Uani 1 1 d . . .
C1 C 0.9300(2) 0.35918(15) 0.42650(9) 0.0168(3) Uani 1 1 d . . .
C2 C 0.9404(3) 0.5588(2) 0.31337(10) 0.0261(3) Uani 1 1 d . . .
H2E H 0.7963 0.5289 0.2983 0.039 Uiso 1 1 calc R . .
H2D H 1.0198 0.5711 0.2632 0.039 Uiso 1 1 calc R . .
H2C H 0.9427 0.6648 0.3439 0.039 Uiso 1 1 calc R . .
C3 C 1.2423(2) 0.36846(19) 0.34606(10) 0.0237(3) Uani 1 1 d . . .
H3A H 1.3197 0.3401 0.3973 0.036 Uiso 1 1 calc R . .
H3B H 1.3157 0.4573 0.3172 0.036 Uiso 1 1 calc R . .
H3C H 1.2311 0.2690 0.3107 0.036 Uiso 1 1 calc R . .
C4 C 0.3876(2) -0.00936(19) 0.62711(10) 0.0248(3) Uani 1 1 d . . .
H4A H 0.4230 -0.0927 0.6697 0.037 Uiso 1 1 calc R . .
H4B H 0.3816 -0.0637 0.5729 0.037 Uiso 1 1 calc R . .
H4C H 0.2518 0.0402 0.6380 0.037 Uiso 1 1 calc R . .

loop_
_atom_site_aniso_label
_atom_site_aniso_U_11
_atom_site_aniso_U_22
_atom_site_aniso_U_33
_atom_site_aniso_U_23
_atom_site_aniso_U_13
_atom_site_aniso_U_12
S1 0.0216(2) 0.00801(18) 0.0227(2) 0.00041(10) 0.00539(13) 0.00096(10)
O1 0.0252(5) 0.0144(5) 0.0307(6) 0.0017(4) 0.0086(4) 0.0054(4)
O2 0.0301(6) 0.0179(5) 0.0399(7) 0.0140(5) 0.0105(5) 0.0078(4)
O3 0.0366(6) 0.0249(6) 0.0282(6) -0.0098(5) 0.0070(5) -0.0060(5)
N1 0.0212(6) 0.0123(5) 0.0288(6) 0.0034(4) 0.0044(5) 0.0027(4)
N2 0.0215(6) 0.0121(5) 0.0273(6) 0.0031(4) 0.0052(5) 0.0027(4)
N3 0.0209(6) 0.0153(5) 0.0243(6) 0.0031(4) 0.0039(4) 0.0023(4)
C1 0.0189(6) 0.0097(6) 0.0216(6) -0.0027(4) 0.0001(5) -0.0013(4)
C2 0.0284(7) 0.0212(7) 0.0287(8) 0.0079(6) 0.0021(6) 0.0012(6)
C3 0.0214(7) 0.0183(6) 0.0318(8) -0.0019(5) 0.0076(6) 0.0006(5)
C4 0.0283(7) 0.0156(6) 0.0307(8) -0.0005(5) 0.0040(6) -0.0049(5)

loop_
_atom_type_symbol
_atom_type_description
_atom_type_scat_dispersion_real
_atom_type_scat_dispersion_imag
_atom_type_scat_source
C C 0.0033 0.0016 'International Tables Vol C Tables 4.2.6.8 and 6.1.1.4'
H H 0.0000 0.0000 'International Tables Vol C Tables 4.2.6.8 and 6.1.1.4'
N N 0.0061 0.0033 'International Tables Vol C Tables 4.2.6.8 and 6.1.1.4'
O O 0.0106 0.0060 'International Tables Vol C Tables 4.2.6.8 and 6.1.1.4'
S S 0.1246 0.1234 'International Tables Vol C Tables 4.2.6.8 and 6.1.1.4'

loop_
_geom_angle_atom_site_label_1
_geom_angle_atom_site_label_2
_geom_angle_atom_site_label_3
_geom_angle
_geom_angle_site_symmetry_1
_geom_angle_site_symmetry_3
_geom_angle_publ_flag
O3 S1 O1 113.29(7) . . ?
O3 S1 O2 113.08(7) . . ?
O1 S1 O2 110.69(7) . . ?
O3 S1 C4 107.45(7) . . ?
O1 S1 C4 106.39(7) . . ?
O2 S1 C4 105.33(8) . . ?
C1 N3 C3 121.35(13) . . ?
C1 N3 C2 120.85(12) . . ?
C3 N3 C2 117.78(12) . . ?
N3 C1 N2 121.09(13) . . ?
N3 C1 N1 120.39(13) . . ?
N2 C1 N1 118.50(13) . . ?

loop_
_geom_bond_atom_site_label_1
_geom_bond_atom_site_label_2
_geom_bond_distance
_geom_bond_site_symmetry_2
_geom_bond_publ_flag
S1 O3 1.4461(12) . ?
S1 O1 1.4687(11) . ?
S1 O2 1.4694(11) . ?
S1 C4 1.7635(15) . ?
N1 C1 1.3409(17) . ?
N2 C1 1.3312(18) . ?
N3 C1 1.3298(19) . ?
N3 C3 1.4619(18) . ?
N3 C2 1.4661(19) . ?

loop_
_cod_related_entry_id
_cod_related_entry_database
_cod_related_entry_code
1 ChemSpider 30653676
